data_4069142
loop_
_publ_author_name
'Jutzi, Peter'
'Izundu, Joseph'
'Sielemann, Henning'
'Neumann, Beate'
'Stammler, Hans-Georg'

_publ_section_title
;
 Bis- and Tris(dimethylgallyl)benzenes: Synthesis, Solid-State Structures,
 and Redistribution Reactions
;
_journal_issue 8
_journal_name_full Organometallics
_journal_page_first 2619
_journal_paper_doi 10.1021/om900048c
_journal_volume 28
_journal_year 2009
_chemical_formula_moiety 'C10 H16 Ga2'
_chemical_formula_sum 'C10 H16 Ga2'
_chemical_formula_weight 275.67
_chemical_name_systematic ?
_space_group_IT_number 14
_symmetry_cell_setting monoclinic
_symmetry_space_group_name_Hall '-P 2yn'
_symmetry_space_group_name_H-M 'P 1 21/n 1'
_atom_sites_solution_hydrogens geom
_atom_sites_solution_primary direct
_atom_sites_solution_secondary difmap
_audit_creation_method SHELXL-97
_cell_angle_alpha 90.00
_cell_angle_beta 101.849(12)
_cell_angle_gamma 90.00
_cell_formula_units_Z 2
_cell_length_a 5.5550(4)
_cell_length_b 15.4270(13)
_cell_length_c 6.5310(9)
_cell_measurement_reflns_used 62
_cell_measurement_temperature 100(2)
_cell_measurement_theta_max 20.935
_cell_measurement_theta_min 4.007
_cell_volume 547.76(10)
_computing_cell_refinement 'Dirax/lsq (Duisenberg & Schreurs, 1989-2000)'
_computing_data_collection KappaCCD
_computing_data_reduction 'EVALCCD (Duisenberg,1998,Thesis.Utrecht University.'
_computing_molecular_graphics 'SHELXTL-PLUS (1990)'
_computing_publication_material 'SHELXL-97 (Sheldrick, 1997)'
_computing_structure_refinement 'SHELXL-97 (Sheldrick, 1997)'
_computing_structure_solution 'SHELXS-97 (Sheldrick, 1990)'
_diffrn_ambient_temperature 100(2)
_diffrn_measured_fraction_theta_full 0.999
_diffrn_measured_fraction_theta_max 0.999
_diffrn_measurement_device_type KappaCCD
_diffrn_measurement_method CCD
_diffrn_radiation_monochromator graphite
_diffrn_radiation_source 'fine-focus sealed tube'
_diffrn_radiation_type MoK\a
_diffrn_radiation_wavelength 0.71073
_diffrn_reflns_av_R_equivalents 0.0481
_diffrn_reflns_av_sigmaI/netI 0.0222
_diffrn_reflns_limit_h_max 7
_diffrn_reflns_limit_h_min -7
_diffrn_reflns_limit_k_max 21
_diffrn_reflns_limit_k_min -21
_diffrn_reflns_limit_l_max 9
_diffrn_reflns_limit_l_min -9
_diffrn_reflns_number 13910
_diffrn_reflns_theta_full 29.98
_diffrn_reflns_theta_max 29.98
_diffrn_reflns_theta_min 2.64
_exptl_absorpt_coefficient_mu 4.865
_exptl_absorpt_correction_T_max 0.5099
_exptl_absorpt_correction_T_min 0.3231
_exptl_absorpt_correction_type multi-scan
_exptl_absorpt_process_details 'SADABS - Bruker Nonius - V2.10'
_exptl_crystal_colour Colourless
_exptl_crystal_density_diffrn 1.671
_exptl_crystal_density_method 'not measured'
_exptl_crystal_description fragment
_exptl_crystal_F_000 276
_exptl_crystal_size_max 0.30
_exptl_crystal_size_mid 0.20
_exptl_crystal_size_min 0.16
_refine_diff_density_max 0.404
_refine_diff_density_min -0.436
_refine_diff_density_rms 0.072
_refine_ls_extinction_method none
_refine_ls_goodness_of_fit_ref 1.089
_refine_ls_hydrogen_treatment constr
_refine_ls_matrix_type full
_refine_ls_number_parameters 57
_refine_ls_number_reflns 1597
_refine_ls_number_restraints 0
_refine_ls_restrained_S_all 1.089
_refine_ls_R_factor_all 0.0239
_refine_ls_R_factor_gt 0.0200
_refine_ls_shift/su_max 0.001
_refine_ls_shift/su_mean 0.000
_refine_ls_structure_factor_coef Fsqd
_refine_ls_weighting_details 'calc w=1/[\s^2^(Fo^2^)+(0.0195P)^2^+0.3202P] where P=(Fo^2^+2Fc^2^)/3'
_refine_ls_weighting_scheme calc
_refine_ls_wR_factor_gt 0.0488
_refine_ls_wR_factor_ref 0.0510
_reflns_number_gt 1434
_reflns_number_total 1597
_reflns_threshold_expression >2sigma(I)
_cod_data_source_file om900048c_si_002.cif
_cod_data_source_block compound9
_cod_depositor_comments
;
The following automatic conversions were performed:
'_atom_site_symetry_multiplicity' tag replaced with
'_atom_site_symmetry_multiplicity'.

Automatic conversion script
Id: cif_correct_tags 1440 2010-10-19 06:21:57Z saulius 

The following automatic conversions were performed:

'_symmetry_cell_setting' value 'Monoclinic' changed to 'monoclinic'
according to /home/saulius/struct/CIF-dictionaries/cif_core.dic
dictionary named 'cif_core.dic' version 2.4.2 from 2011-04-26.

Automatic conversion script
Id: cif_fix_values 1715 2011-07-08 13:25:40Z adriana 
;
_cod_original_sg_symbol_H-M 'P 21/n'
_cod_database_code 4069142

loop_
_symmetry_equiv_pos_as_xyz
'x, y, z'
'-x+1/2, y+1/2, -z+1/2'
'-x, -y, -z'
'x-1/2, -y-1/2, z-1/2'

loop_
_atom_site_label
_atom_site_type_symbol
_atom_site_fract_x
_atom_site_fract_y
_atom_site_fract_z
_atom_site_U_iso_or_equiv
_atom_site_adp_type
_atom_site_occupancy
_atom_site_symmetry_multiplicity
_atom_site_calc_flag
_atom_site_refinement_flags
Ga1 Ga 0.53948(3) 0.129107(10) 0.10219(2) 0.01820(7) Uani 1 1 d .
C1 C 0.4305(3) 0.11253(12) 0.3664(2) 0.0232(3) Uani 1 1 d .
H1A H 0.2735 0.0813 0.3399 0.035 Uiso 1 1 calc R
H1B H 0.4094 0.1691 0.4286 0.035 Uiso 1 1 calc R
H1C H 0.5540 0.0789 0.4629 0.035 Uiso 1 1 calc R
C2 C 0.4277(3) 0.22677(11) -0.0883(3) 0.0243(3) Uani 1 1 d .
H2A H 0.2513 0.2208 -0.1465 0.036 Uiso 1 1 calc R
H2B H 0.5183 0.2266 -0.2022 0.036 Uiso 1 1 calc R
H2C H 0.4581 0.2814 -0.0108 0.036 Uiso 1 1 calc R
C3 C 0.8016(3) 0.05309(10) 0.0392(2) 0.0175(3) Uani 1 1 d .
C4 C 0.8752(3) -0.02257(10) 0.1560(2) 0.0180(3) Uani 1 1 d .
H4 H 0.7919 -0.0390 0.2633 0.022 Uiso 1 1 calc R
C5 C 0.9315(3) 0.07420(10) -0.1174(2) 0.0178(3) Uani 1 1 d .
H5 H 0.8871 0.1248 -0.1993 0.021 Uiso 1 1 calc R

loop_
_atom_site_aniso_label
_atom_site_aniso_U_11
_atom_site_aniso_U_22
_atom_site_aniso_U_33
_atom_site_aniso_U_23
_atom_site_aniso_U_13
_atom_site_aniso_U_12
Ga1 0.01778(10) 0.01992(10) 0.01684(9) -0.00106(6) 0.00341(6) 0.00366(6)
C1 0.0209(8) 0.0309(8) 0.0180(7) -0.0049(6) 0.0042(6) 0.0009(6)
C2 0.0253(8) 0.0201(7) 0.0250(8) -0.0012(6) -0.0010(6) 0.0013(6)
C3 0.0159(7) 0.0200(7) 0.0166(7) -0.0010(5) 0.0034(5) 0.0003(5)
C4 0.0189(7) 0.0200(7) 0.0154(6) 0.0004(5) 0.0042(5) -0.0012(5)
C5 0.0180(7) 0.0181(7) 0.0169(7) 0.0016(5) 0.0026(5) 0.0002(5)

loop_
_atom_type_symbol
_atom_type_description
_atom_type_scat_dispersion_real
_atom_type_scat_dispersion_imag
_atom_type_scat_source
C C 0.0033 0.0016 'International Tables Vol C Tables 4.2.6.8 and 6.1.1.4'
H H 0.0000 0.0000 'International Tables Vol C Tables 4.2.6.8 and 6.1.1.4'
Ga Ga 0.2307 1.6083 'International Tables Vol C Tables 4.2.6.8 and 6.1.1.4'

loop_
_geom_angle_atom_site_label_1
_geom_angle_atom_site_label_2
_geom_angle_atom_site_label_3
_geom_angle
_geom_angle_site_symmetry_1
C1 Ga1 C2 122.78(7) .
C1 Ga1 C3 118.67(7) .
C2 Ga1 C3 118.15(7) .
Ga1 C1 H1A 109.5 .
Ga1 C1 H1B 109.5 .
H1A C1 H1B 109.5 .
Ga1 C1 H1C 109.5 .
H1A C1 H1C 109.5 .
H1B C1 H1C 109.5 .
Ga1 C2 H2A 109.5 .
Ga1 C2 H2B 109.5 .
H2A C2 H2B 109.5 .
Ga1 C2 H2C 109.5 .
H2A C2 H2C 109.5 .
H2B C2 H2C 109.5 .
C5 C3 C4 116.80(13) .
C5 C3 Ga1 121.60(11) .
C4 C3 Ga1 121.53(11) .
C5 C4 C3 121.47(13) 3_755
C5 C4 H4 119.3 3_755
C3 C4 H4 119.3 .
C4 C5 C3 121.73(13) 3_755
C4 C5 H5 119.1 3_755
C3 C5 H5 119.1 .

loop_
_geom_bond_atom_site_label_1
_geom_bond_atom_site_label_2
_geom_bond_distance
_geom_bond_site_symmetry_2
Ga1 C1 1.9594(16) .
Ga1 C2 1.9711(16) .
Ga1 C3 1.9777(15) .
C1 H1A 0.9800 .
C1 H1B 0.9800 .
C1 H1C 0.9800 .
C2 H2A 0.9800 .
C2 H2B 0.9800 .
C2 H2C 0.9800 .
C3 C5 1.406(2) .
C3 C4 1.408(2) .
C4 C5 1.400(2) 3_755
C4 H4 0.9500 .
C5 C4 1.400(2) 3_755
C5 H5 0.9500 .
